data_4518197
loop_
_publ_author_name
'Yin, Jia-Cheng'
'Chang, Ze'
'Li, Na'
'He, Jie'
'Fu, Zi-Xuan'
'Bu, Xian-He'

_publ_section_title
;
 Efficient Regulation of Energy Transfer in a Multicomponent Dye-Loaded
 MOF for White-Light Emission Tuning
;
_journal_name_full 'ACS Applied Materials &amp; Interfaces'
_journal_paper_doi 10.1021/acsami.0c12867
_journal_year 2020
_chemical_formula_moiety 'C18 H9 N5 O9 Zn2'
_chemical_formula_sum 'C18 H10 N5 O9 Zn2'
_chemical_formula_weight 571.05
_space_group_crystal_system hexagonal
_space_group_IT_number 194
_space_group_name_Hall '-P 6c 2c'
_space_group_name_H-M_alt 'P 63/m m c'
_atom_sites_solution_hydrogens mixed
_audit_creation_date 2020-09-16
_audit_creation_method
;
Olex2 1.3
(compiled 2020.07.31 svn.rc2a77460 for OlexSys, GUI svn.r6139)
;
_cell_angle_alpha 90
_cell_angle_beta 90
_cell_angle_gamma 120
_cell_formula_units_Z 6
_cell_length_a 19.3699(3)
_cell_length_b 19.3699(3)
_cell_length_c 17.2897(2)
_cell_measurement_reflns_used 4759
_cell_measurement_temperature 293(2)
_cell_measurement_theta_max 73.0510
_cell_measurement_theta_min 3.6480
_cell_volume 5617.89(14)
_computing_cell_refinement 'CrysAlisPro 1.171.39.46 (Rigaku OD, 2018)'
_computing_data_collection 'CrysAlisPro 1.171.39.46 (Rigaku OD, 2018)'
_computing_data_reduction 'CrysAlisPro 1.171.39.46 (Rigaku OD, 2018)'
_computing_molecular_graphics 'Olex2 1.3 (Dolomanov et al., 2009)'
_computing_publication_material 'Olex2 1.3 (Dolomanov et al., 2009)'
_computing_structure_refinement 'SHELXL 2018/3 (Sheldrick, 2015)'
_computing_structure_solution 'SHELXT 2014/5 (Sheldrick, 2014)'
_diffrn_ambient_temperature 293(2)
_diffrn_detector 'CCD plate'
_diffrn_detector_area_resol_mean 10.5281
_diffrn_detector_type Atlas
_diffrn_measured_fraction_theta_full 0.992
_diffrn_measured_fraction_theta_max 0.988
_diffrn_measurement_details
;
List of Runs (angles in degrees, time in seconds):

  # Type    Start    End  Width  t~exp~   \w     \q     \k     \f   Frames
--------------------------------------------------------------------------
  1  \w    -70.00  34.00   1.00    2.00    --  -40.23  57.00  60.00  104
  2  \w     23.00  98.00   1.00    2.00    --   40.23-125.00-150.00   75
  3  \w    103.00 176.00   1.00    8.00    --  106.20 111.00-150.00   73
  4  \w     57.00  92.00   1.00    8.00    --  106.20 178.00  90.00   35
  5  \w     41.00 111.00   1.00    8.00    --  106.20-111.00-120.00   70
  6  \w    126.00 152.00   1.00    8.00    --  106.20 111.00   0.00   26
  7  \w     79.00 173.00   1.00    8.00    --  106.20  30.00 -90.00   94
;
_diffrn_measurement_device 'four-circle diffractometer'
_diffrn_measurement_device_type 'SuperNova, Dual, Cu at home/near, Atlas'
_diffrn_measurement_method '\w scans'
_diffrn_orient_matrix_type 'CrysAlisPro convention (1999,Acta A55,543-557)'
_diffrn_orient_matrix_UB_11 0.0820875000
_diffrn_orient_matrix_UB_12 0.0766055000
_diffrn_orient_matrix_UB_13 0.0030406000
_diffrn_orient_matrix_UB_21 0.0345438000
_diffrn_orient_matrix_UB_22 -0.0455020000
_diffrn_orient_matrix_UB_23 0.0432922000
_diffrn_orient_matrix_UB_31 0.0224419000
_diffrn_orient_matrix_UB_32 -0.0222606000
_diffrn_orient_matrix_UB_33 -0.0778077000
_diffrn_radiation_monochromator mirror
_diffrn_radiation_probe x-ray
_diffrn_radiation_type 'Cu K\a'
_diffrn_radiation_wavelength 1.54184
_diffrn_reflns_av_R_equivalents 0.0362
_diffrn_reflns_av_unetI/netI 0.0178
_diffrn_reflns_Laue_measured_fraction_full 0.992
_diffrn_reflns_Laue_measured_fraction_max 0.988
_diffrn_reflns_limit_h_max 23
_diffrn_reflns_limit_h_min -20
_diffrn_reflns_limit_k_max 17
_diffrn_reflns_limit_k_min -23
_diffrn_reflns_limit_l_max 17
_diffrn_reflns_limit_l_min -21
_diffrn_reflns_number 15201
_diffrn_reflns_point_group_measured_fraction_full 0.992
_diffrn_reflns_point_group_measured_fraction_max 0.988
_diffrn_reflns_theta_full 67.684
_diffrn_reflns_theta_max 73.393
_diffrn_reflns_theta_min 4.566
_diffrn_source 'micro-focus sealed X-ray tube'
_diffrn_source_type 'SuperNova (Cu) X-ray Source'
_exptl_absorpt_coefficient_mu 1.902
_exptl_absorpt_correction_T_max 1.00000
_exptl_absorpt_correction_T_min 0.75269
_exptl_absorpt_correction_type multi-scan
_exptl_absorpt_process_details
;
CrysAlisPro 1.171.39.46 (Rigaku Oxford Diffraction, 2018)
Empirical absorption correction using spherical harmonics,
 implemented in SCALE3 ABSPACK scaling algorithm.
;
_exptl_crystal_colour colourless
_exptl_crystal_density_diffrn 1.013
_exptl_crystal_description block
_exptl_crystal_F_000 1710
_exptl_crystal_size_max 0.2
_exptl_crystal_size_mid 0.2
_exptl_crystal_size_min 0.18
_refine_diff_density_max 1.722
_refine_diff_density_min -2.562
_refine_diff_density_rms 0.113
_refine_ls_extinction_method none
_refine_ls_goodness_of_fit_ref 1.094
_refine_ls_hydrogen_treatment constr
_refine_ls_matrix_type full
_refine_ls_number_parameters 94
_refine_ls_number_reflns 2107
_refine_ls_number_restraints 36
_refine_ls_restrained_S_all 1.163
_refine_ls_R_factor_all 0.0834
_refine_ls_R_factor_gt 0.0742
_refine_ls_shift/su_max 0.001
_refine_ls_shift/su_mean 0.000
_refine_ls_structure_factor_coef Fsqd
_refine_ls_weighting_details 'w=1/[\s^2^(Fo^2^)+(0.1316P)^2^+15.8355P] where P=(Fo^2^+2Fc^2^)/3'
_refine_ls_weighting_scheme calc
_refine_ls_wR_factor_gt 0.2142
_refine_ls_wR_factor_ref 0.2274
_reflns_Friedel_coverage 0.000
_reflns_number_gt 1761
_reflns_number_total 2107
_reflns_threshold_expression 'I > 2\s(I)'
_cod_data_source_file am0c12867_si_002.cif
_cod_data_source_block NKU-114
_cod_original_cell_volume 5617.88(19)
_cod_database_code 4518197
_shelx_shelxl_version_number 2018/3
_shelx_space_group_comment
;
The symmetry employed for this shelxl refinement is uniquely defined
by the following loop, which should always be used as a source of
symmetry information in preference to the above space-group names.
They are only intended as comments.
;
_reflns_odcompleteness_completeness 99.90
_reflns_odcompleteness_iscentric 1
_reflns_odcompleteness_theta 66.97
_olex2_refinement_description
;
1. Fixed Uiso
 At 1.2 times of:
  All C(H) groups, All N(H,H) groups
2. Uiso/Uaniso restraints and constraints
N3 \\sim C7 \\sim N1 \\sim N2: within 1.7A with sigma of 0.001 and sigma for
terminal atoms of 0.002 within 1.7A
Uanis(N3) \\sim Ueq, Uanis(N1) \\sim Ueq: with sigma of 0.005 and sigma for
terminal atoms of 0.01
Uanis(C7) \\sim Ueq: with sigma of 0.01 and sigma for terminal atoms of 0.02
3. Others
 Fixed Sof: H6(0.25) O3(0.25) H3A(0.25) H3B(0.25)
4.a Riding coordinates:
 C6(H6)
4.b Aromatic/amide H refined with riding coordinates:
 C4(H4), C1(H1)
4.c X=CH2 refined with riding coordinates:
 N3(H3A,H3B)
;
_olex2_submission_special_instructions 'No special instructions were received'
_oxdiff_exptl_absorpt_empirical_details
;
Empirical correction (ABSPACK) includes:
- Absorption correction using spherical harmonics
- Frame scaling
;
_oxdiff_exptl_absorpt_empirical_full_max 1.597
_oxdiff_exptl_absorpt_empirical_full_min 0.780

loop_
_space_group_symop_operation_xyz
'x, y, z'
'-y, x-y, z'
'-x+y, -x, z'
'-x, -y, z+1/2'
'y, -x+y, z+1/2'
'x-y, x, z+1/2'
'y, x, -z'
'x-y, -y, -z'
'-x, -x+y, -z'
'-y, -x, -z+1/2'
'-x+y, y, -z+1/2'
'x, x-y, -z+1/2'
'-x, -y, -z'
'y, -x+y, -z'
'x-y, x, -z'
'x, y, -z-1/2'
'-y, x-y, -z-1/2'
'-x+y, -x, -z-1/2'
'-y, -x, z'
'-x+y, y, z'
'x, x-y, z'
'y, x, z-1/2'
'x-y, -y, z-1/2'
'-x, -x+y, z-1/2'

loop_
_atom_site_label
_atom_site_type_symbol
_atom_site_fract_x
_atom_site_fract_y
_atom_site_fract_z
_atom_site_U_iso_or_equiv
_atom_site_adp_type
_atom_site_occupancy
_atom_site_site_symmetry_order
_atom_site_calc_flag
_atom_site_refinement_flags_posn
_atom_site_refinement_flags_adp
_atom_site_refinement_flags_occupancy
_atom_site_disorder_assembly
_atom_site_disorder_group
Zn1 Zn 0.52354(2) 0.47646(2) 0.57530(4) 0.0263(3) Uani 1 2 d S T P . .
O1 O 0.4852(3) 0.3702(2) 0.52235(19) 0.0538(10) Uani 1 1 d . . . . .
O2 O 0.4469(3) 0.4056(2) 0.41590(18) 0.0542(10) Uani 1 1 d . . . . .
N2 N 0.53977(19) 0.46023(19) 0.6872(4) 0.0618(11) Uani 1 2 d S TU P . .
C4 C 0.3818(3) 0.2524(3) 0.3548(2) 0.0396(10) Uani 1 1 d . . . . .
H4 H 0.367034 0.286645 0.331997 0.047 Uiso 1 1 calc R U . . .
C2 C 0.4288(3) 0.2765(3) 0.4214(2) 0.0373(10) Uani 1 1 d . . . . .
C1 C 0.4501(4) 0.2250(2) 0.4557(3) 0.0413(14) Uani 1 2 d S T P . .
H1 H 0.478598 0.239299 0.501772 0.050 Uiso 1 2 calc R U P . .
C5 C 0.3568(4) 0.1784(2) 0.3222(3) 0.0377(13) Uani 1 2 d S T P B .
C3 C 0.4556(3) 0.3571(3) 0.4554(2) 0.0391(10) Uani 1 1 d . . . . .
C6 C 0.3057(6) 0.1528(3) 0.250000 0.041(2) Uani 1 4 d S T P . .
H6 H 0.278052 0.189430 0.250000 0.049 Uiso 0.5 2 d R U P A 2
C7 C 0.5183(3) 0.4817(3) 0.750000 0.0636(13) Uani 1 4 d S TU P . .
O3 O 0.2529(7) 0.0722(7) 0.250000 0.057(3) Uani 0.5 2 d S T P B 1
N1 N 0.5763(2) 0.4237(2) 0.7123(4) 0.0680(12) Uani 1 2 d S TU P . .
N3 N 0.4768(3) 0.5232(3) 0.750000 0.0712(17) Uani 1 4 d S TU P . .
H3A H 0.463979 0.536021 0.706923 0.085 Uiso 0.5 2 calc R U P . .
H3B H 0.463979 0.536021 0.793077 0.085 Uiso 0.5 2 calc R U P . .

loop_
_atom_site_aniso_label
_atom_site_aniso_U_11
_atom_site_aniso_U_22
_atom_site_aniso_U_33
_atom_site_aniso_U_23
_atom_site_aniso_U_13
_atom_site_aniso_U_12
Zn1 0.0366(4) 0.0366(4) 0.0130(4) -0.00010(12) 0.00010(12) 0.0237(4)
O1 0.088(3) 0.0463(19) 0.0370(17) -0.0120(14) -0.0168(17) 0.042(2)
O2 0.099(3) 0.0413(18) 0.0328(17) -0.0012(13) -0.0029(17) 0.043(2)
N2 0.094(2) 0.094(2) 0.0353(18) -0.0003(6) 0.0003(6) 0.075(2)
C4 0.064(3) 0.040(2) 0.0232(17) 0.0021(16) 0.0007(18) 0.032(2)
C2 0.060(3) 0.035(2) 0.0244(19) -0.0018(15) -0.0007(17) 0.030(2)
C1 0.066(4) 0.040(2) 0.026(3) -0.0026(14) -0.005(3) 0.033(2)
C5 0.058(4) 0.042(2) 0.018(2) 0.0006(12) 0.001(2) 0.0290(19)
C3 0.059(3) 0.040(2) 0.0269(19) -0.0019(17) 0.0026(18) 0.031(2)
C6 0.054(5) 0.051(4) 0.019(3) 0.000 0.000 0.027(3)
C7 0.095(2) 0.095(2) 0.0363(19) 0.000 0.000 0.073(2)
O3 0.061(6) 0.058(6) 0.036(5) 0.000 0.000 0.018(5)
N1 0.097(2) 0.097(2) 0.0397(18) -0.0006(8) 0.0006(8) 0.071(2)
N3 0.100(2) 0.100(2) 0.042(3) 0.000 0.000 0.071(3)

loop_
_atom_type_symbol
_atom_type_description
_atom_type_scat_dispersion_real
_atom_type_scat_dispersion_imag
_atom_type_scat_source
C C 0.0181 0.0091 'International Tables Vol C Tables 4.2.6.8 and 6.1.1.4'
H H 0.0000 0.0000 'International Tables Vol C Tables 4.2.6.8 and 6.1.1.4'
N N 0.0311 0.0180 'International Tables Vol C Tables 4.2.6.8 and 6.1.1.4'
O O 0.0492 0.0322 'International Tables Vol C Tables 4.2.6.8 and 6.1.1.4'
Zn Zn -1.5491 0.6778 'International Tables Vol C Tables 4.2.6.8 and 6.1.1.4'

loop_
_geom_angle_atom_site_label_1
_geom_angle_atom_site_label_2
_geom_angle_atom_site_label_3
_geom_angle
_geom_angle_site_symmetry_1
_geom_angle_site_symmetry_3
_geom_angle_publ_flag
O1 Zn1 Zn1 84.56(10) 19_665 13_666 ?
O1 Zn1 Zn1 84.56(10) . 13_666 ?
O1 Zn1 O1 87.6(2) 19_665 . ?
O1 Zn1 O2 156.38(13) 19_665 7_556 ?
O1 Zn1 O2 87.64(17) . 7_556 ?
O1 Zn1 O2 87.64(17) 19_665 13_666 ?
O1 Zn1 O2 156.39(13) . 13_666 ?
O2 Zn1 Zn1 71.97(9) 7_556 13_666 ?
O2 Zn1 Zn1 71.97(9) 13_666 13_666 ?
O2 Zn1 O2 87.5(3) 13_666 7_556 ?
N2 Zn1 Zn1 164.49(19) . 13_666 ?
N2 Zn1 O1 106.42(16) . 19_665 ?
N2 Zn1 O1 106.42(16) . . ?
N2 Zn1 O2 97.11(16) . 13_666 ?
N2 Zn1 O2 97.11(16) . 7_556 ?
C3 O1 Zn1 121.2(3) . . ?
C3 O2 Zn1 137.0(3) . 13_666 ?
C7 N2 Zn1 130.7(6) . . ?
N1 N2 Zn1 125.2(5) . . ?
N1 N2 C7 104.0(7) . . ?
C2 C4 H4 119.6 . . ?
C5 C4 H4 119.6 . . ?
C5 C4 C2 120.9(4) . . ?
C4 C2 C3 120.0(4) . . ?
C1 C2 C4 119.4(4) . . ?
C1 C2 C3 120.6(4) . . ?
C2 C1 C2 120.2(6) . 21 ?
C2 C1 H1 119.9 21 . ?
C2 C1 H1 119.9 . . ?
C4 C5 C4 119.0(6) 21 . ?
C4 C5 C6 120.5(3) 21 . ?
C4 C5 C6 120.5(3) . . ?
O1 C3 C2 117.1(4) . . ?
O2 C3 O1 125.0(4) . . ?
O2 C3 C2 117.8(4) . . ?
C5 C6 C5 111.0(8) . 16_556 ?
C5 C6 H6 104.1 . . ?
C5 C6 H6 104.1 16_556 . ?
O3 C6 C5 111.4(3) 21 16_556 ?
O3 C6 C5 111.4(3) 21 . ?
O3 C6 C5 111.4(3) . 16_556 ?
O3 C6 C5 111.4(3) . . ?
O3 C6 O3 99.8(12) 21 . ?
N2 C7 N2 112.9(10) . 16_557 ?
N2 C7 N3 123.5(5) . . ?
N2 C7 N3 123.5(5) 16_557 . ?
N2 N1 N1 109.5(4) . 16_557 ?
C7 N3 H3A 120.0 . . ?
C7 N3 H3B 120.0 . . ?
H3A N3 H3B 120.0 . . ?

loop_
_geom_bond_atom_site_label_1
_geom_bond_atom_site_label_2
_geom_bond_distance
_geom_bond_site_symmetry_2
_geom_bond_publ_flag
Zn1 Zn1 3.0454(13) 13_666 ?
Zn1 O1 2.025(3) 19_665 ?
Zn1 O1 2.025(3) . ?
Zn1 O2 2.064(3) 7_556 ?
Zn1 O2 2.064(3) 13_666 ?
Zn1 N2 2.009(6) . ?
O1 C3 1.260(5) . ?
O2 C3 1.239(5) . ?
N2 C7 1.303(9) . ?
N2 N1 1.300(9) . ?
C4 H4 0.9300 . ?
C4 C2 1.397(6) . ?
C4 C5 1.383(5) . ?
C2 C1 1.386(5) . ?
C2 C3 1.498(6) . ?
C1 H1 0.9300 . ?
C5 C6 1.514(8) . ?
C6 H6 1.0808 . ?
C6 O3 1.374(12) . ?
C6 O3 1.374(12) 21 ?
C7 N3 1.393(14) . ?
N1 N1 1.304(12) 16_557 ?
N3 H3A 0.8600 . ?
N3 H3B 0.8600 . ?

loop_
_geom_torsion_atom_site_label_1
_geom_torsion_atom_site_label_2
_geom_torsion_atom_site_label_3
_geom_torsion_atom_site_label_4
_geom_torsion
_geom_torsion_site_symmetry_1
_geom_torsion_site_symmetry_2
_geom_torsion_site_symmetry_3
_geom_torsion_site_symmetry_4
_geom_torsion_publ_flag
Zn1 O1 C3 O2 0.0(7) . . . . ?
Zn1 O1 C3 C2 -179.9(3) . . . . ?
Zn1 O2 C3 O1 5.0(9) 13_666 . . . ?
Zn1 O2 C3 C2 -175.1(4) 13_666 . . . ?
Zn1 N2 C7 N2 180.000(2) . . . 16_557 ?
Zn1 N2 C7 N3 0.000(3) . . . . ?
Zn1 N2 N1 N1 180.000(2) . . . 16_557 ?
C4 C2 C1 C2 3.9(10) . . . 21 ?
C4 C2 C3 O1 167.4(5) . . . . ?
C4 C2 C3 O2 -12.5(7) . . . . ?
C4 C5 C6 C5 -88.7(5) 21 . . 16_556 ?
C4 C5 C6 C5 88.7(5) . . . 16_556 ?
C4 C5 C6 O3 36.1(10) 21 . . . ?
C4 C5 C6 O3 -146.5(7) . . . . ?
C4 C5 C6 O3 -36.1(10) . . . 21 ?
C4 C5 C6 O3 146.5(7) 21 . . 21 ?
C2 C4 C5 C4 -2.6(10) . . . 21 ?
C2 C4 C5 C6 179.9(6) . . . . ?
C1 C2 C3 O1 -12.2(8) . . . . ?
C1 C2 C3 O2 167.8(5) . . . . ?
C5 C4 C2 C1 -0.6(8) . . . . ?
C5 C4 C2 C3 179.7(5) . . . . ?
C3 C2 C1 C2 -176.4(4) . . . 21 ?
C7 N2 N1 N1 0.000(4) . . . 16_557 ?
N1 N2 C7 N2 0.000(3) . . . 16_557 ?
N1 N2 C7 N3 180.000(3) . . . . ?
